data_7230106
loop_
_publ_author_name
'Qi, L.'
'Gundersen, L.-L.'
'G\"orbitz, C. H.'

_publ_section_title
;
 2-D and 3-D porous structures from
 tetrakis(4-thyminylmethylphenyl)methane
;
_journal_issue 9
_journal_name_full CrystEngComm
_journal_page_first 1179
_journal_paper_doi 10.1039/C8CE00078F
_journal_volume 20
_journal_year 2018
_chemical_compound_source 'Vapour diffison of dichloromethane into heaxafluoro-2-propanol solution'
_chemical_formula_moiety 'C49 H44 N8 O8'
_chemical_formula_sum 'C49 H44 N8 O8'
_chemical_formula_weight 872.92
_chemical_name_common tetrakis(4-thyminylmethylphenyl)methane
_chemical_name_systematic
1,1',1'',1'''-[4,4',4'',4'''-Methanetetrayltetrakis(benzene-4,1-diyl)tetrakis(methylene)]tetrakis[5-methylpyrimidine-2,4(1H,3H)-dione]
_chemical_properties_physical 'Decays due to solvent loss'
_space_group_crystal_system monoclinic
_space_group_IT_number 14
_space_group_name_Hall '-P 2ybc'
_space_group_name_H-M_alt 'P 1 21/c 1'
_symmetry_space_group_name_Hall '-P 2ybc'
_symmetry_space_group_name_H-M 'P 1 21/c 1'
_atom_sites_solution_hydrogens geom
_audit_creation_method SHELXL-2014/7
_audit_update_record
;
2017-12-18 deposited with the CCDC.
2018-02-05 downloaded from the CCDC.
;
_cell_angle_alpha 90
_cell_angle_beta 96.288(3)
_cell_angle_gamma 90
_cell_formula_units_Z 4
_cell_length_a 14.9614(17)
_cell_length_b 15.2536(16)
_cell_length_c 30.990(4)
_cell_measurement_reflns_used 9929
_cell_measurement_temperature 100(2)
_cell_measurement_theta_max 23.05
_cell_measurement_theta_min 2.39
_cell_volume 7029.8(14)
_computing_cell_refinement 'APEX2 (Bruker, 2016)'
_computing_data_collection 'APEX2 (Bruker, 2016)'
_computing_data_reduction 'APEX2 (Bruker, 2016)'
_computing_molecular_graphics 'Mercury (Macrae et al., 2008)'
_computing_publication_material 'SHELXL2014 (Sheldrick, 2015b)'
_computing_structure_refinement 'SHELXT (Sheldrick, 2015a)'
_computing_structure_solution 'APEX2 (Bruker, 2016)'
_diffrn_ambient_temperature 100(2)
_diffrn_detector_area_resol_mean 8.3
_diffrn_measured_fraction_theta_full 0.991
_diffrn_measured_fraction_theta_max 0.991
_diffrn_measurement_device_type 'Photon 100 CMOS detector, Bruker D8 Venture'
_diffrn_measurement_method 'Sets of exposures each taken over 0.5\% \w rotation'
_diffrn_radiation_type MoK\a
_diffrn_radiation_wavelength 0.71073
_diffrn_reflns_av_R_equivalents 0.0697
_diffrn_reflns_av_unetI/netI 0.0689
_diffrn_reflns_Laue_measured_fraction_full 0.991
_diffrn_reflns_Laue_measured_fraction_max 0.991
_diffrn_reflns_limit_h_max 15
_diffrn_reflns_limit_h_min -16
_diffrn_reflns_limit_k_max 16
_diffrn_reflns_limit_k_min -16
_diffrn_reflns_limit_l_max 34
_diffrn_reflns_limit_l_min -34
_diffrn_reflns_number 54204
_diffrn_reflns_point_group_measured_fraction_full 0.991
_diffrn_reflns_point_group_measured_fraction_max 0.991
_diffrn_reflns_theta_full 23.278
_diffrn_reflns_theta_max 23.278
_diffrn_reflns_theta_min 2.072
_diffrn_source 'fine-focus sealed tube'
_exptl_absorpt_coefficient_mu 0.057
_exptl_absorpt_correction_T_max 1.000
_exptl_absorpt_correction_T_min 0.887
_exptl_absorpt_correction_type multi-scan
_exptl_absorpt_process_details 'SADABS (Bruker, 2014)'
_exptl_crystal_colour colourless
_exptl_crystal_density_diffrn 0.825
_exptl_crystal_description block
_exptl_crystal_F_000 1832
_exptl_crystal_recrystallization_method 'Vapour diffison of 2-propanol into heaxafluoro-2-propanol solution'
_exptl_crystal_size_max 0.65
_exptl_crystal_size_mid 0.52
_exptl_crystal_size_min 0.38
_refine_diff_density_max 0.255
_refine_diff_density_min -0.220
_refine_diff_density_rms 0.044
_refine_ls_extinction_method none
_refine_ls_goodness_of_fit_ref 1.080
_refine_ls_hydrogen_treatment constr
_refine_ls_matrix_type full
_refine_ls_number_parameters 590
_refine_ls_number_reflns 10044
_refine_ls_number_restraints 0
_refine_ls_restrained_S_all 1.080
_refine_ls_R_factor_all 0.1274
_refine_ls_R_factor_gt 0.0796
_refine_ls_shift/su_max 0.000
_refine_ls_shift/su_mean 0.000
_refine_ls_structure_factor_coef Fsqd
_refine_ls_weighting_details 'w=1/[\s^2^(Fo^2^)+(0.0868P)^2^+7.8921P] where P=(Fo^2^+2Fc^2^)/3'
_refine_ls_weighting_scheme calc
_refine_ls_wR_factor_gt 0.1997
_refine_ls_wR_factor_ref 0.2275
_reflns_Friedel_coverage 0.000
_reflns_number_gt 6141
_reflns_number_total 10044
_reflns_threshold_expression 'I > 2\s(I)'
_cod_data_source_file c8ce00078f2.cif
_cod_data_source_block (I)
_cod_depositor_comments 'Adding full bibliography for 7230106--7230107.cif.'
_cod_original_cell_volume 7029.9(14)
_cod_database_code 7230106
_shelx_shelxl_version_number 2014/7
_shelx_space_group_comment
;
The symmetry employed for this shelxl refinement is uniquely defined
by the following loop, which should always be used as a source of
symmetry information in preference to the above space-group names.
They are only intended as comments.
;

loop_
_space_group_symop_operation_xyz
'x, y, z'
'-x, y+1/2, -z+1/2'
'-x, -y, -z'
'x, -y-1/2, z-1/2'

loop_
_atom_site_label
_atom_site_type_symbol
_atom_site_fract_x
_atom_site_fract_y
_atom_site_fract_z
_atom_site_U_iso_or_equiv
_atom_site_adp_type
_atom_site_occupancy
_atom_site_site_symmetry_order
_atom_site_calc_flag
_atom_site_refinement_flags_posn
_atom_site_refinement_flags_adp
O1 O 0.4472(2) 0.6301(2) 0.82969(9) 0.0614(8) Uani 1 1 d . .
O2 O 0.2912(2) 0.4040(2) 0.87819(10) 0.0752(10) Uani 1 1 d . .
O3 O 0.3076(2) 0.8082(2) 0.40683(9) 0.0621(8) Uani 1 1 d . .
O4 O 0.3888(3) 0.6258(2) 0.30237(10) 0.0812(10) Uani 1 1 d . .
O5 O 0.9004(2) 0.5664(2) 0.59948(11) 0.0744(10) Uani 1 1 d . .
O6 O 0.9674(2) 0.5784(2) 0.46068(10) 0.0751(10) Uani 1 1 d . .
O7 O 0.3017(3) 0.1293(2) 0.49853(10) 0.0724(9) Uani 1 1 d . .
O8 O 0.5124(2) 0.0523(2) 0.41069(10) 0.0672(9) Uani 1 1 d . .
N1 N 0.3113(3) 0.5962(2) 0.79222(10) 0.0566(10) Uani 1 1 d . .
N2 N 0.3692(3) 0.5133(2) 0.85101(10) 0.0519(9) Uani 1 1 d . .
H2 H 0.4144 0.5008 0.8707 0.062 Uiso 1 1 calc R U
N3 N 0.2388(2) 0.6728(2) 0.40016(10) 0.0506(9) Uani 1 1 d . .
N4 N 0.3457(3) 0.7140(2) 0.35489(10) 0.0585(10) Uani 1 1 d . .
H4 H 0.3840 0.7534 0.3473 0.070 Uiso 1 1 calc R U
N5 N 0.8295(3) 0.6701(3) 0.55503(14) 0.0700(11) Uani 1 1 d . .
N6 N 0.9343(2) 0.5776(2) 0.53014(12) 0.0560(9) Uani 1 1 d . .
H6 H 0.9747 0.5360 0.5356 0.067 Uiso 1 1 calc R U
N7 N 0.4493(3) 0.1302(2) 0.52701(11) 0.0553(10) Uani 1 1 d . .
N8 N 0.4106(3) 0.0944(2) 0.45515(10) 0.0531(9) Uani 1 1 d . .
H8 H 0.3688 0.0873 0.4331 0.064 Uiso 1 1 calc R U
C1 C 0.4189(3) 0.5428(2) 0.59223(11) 0.0420(10) Uani 1 1 d . .
C2 C 0.3861(3) 0.5716(2) 0.63571(11) 0.0429(10) Uani 1 1 d . .
C3 C 0.4414(3) 0.5538(3) 0.67424(11) 0.0470(10) Uani 1 1 d . .
H31 H 0.4953 0.5214 0.6730 0.056 Uiso 1 1 calc R U
C4 C 0.4192(3) 0.5824(3) 0.71401(12) 0.0487(11) Uani 1 1 d . .
H41 H 0.4573 0.5688 0.7397 0.058 Uiso 1 1 calc R U
C5 C 0.3422(3) 0.6305(3) 0.71658(12) 0.0504(11) Uani 1 1 d . .
C6 C 0.2865(3) 0.6486(3) 0.67902(12) 0.0594(12) Uani 1 1 d . .
H61 H 0.2326 0.6808 0.6805 0.071 Uiso 1 1 calc R U
C7 C 0.3097(3) 0.6195(3) 0.63887(12) 0.0520(11) Uani 1 1 d . .
H71 H 0.2715 0.6333 0.6132 0.062 Uiso 1 1 calc R U
C8 C 0.3177(4) 0.6662(3) 0.75959(12) 0.0657(14) Uani 1 1 d . .
H81 H 0.3637 0.7093 0.7711 0.079 Uiso 1 1 calc R U
H82 H 0.2593 0.6971 0.7546 0.079 Uiso 1 1 calc R U
C9 C 0.3809(3) 0.5831(3) 0.82489(12) 0.0493(11) Uani 1 1 d . .
C10 C 0.2964(4) 0.4612(3) 0.85021(14) 0.0627(13) Uani 1 1 d . .
C11 C 0.2254(4) 0.4779(4) 0.81540(15) 0.0762(15) Uani 1 1 d . .
C12 C 0.2378(4) 0.5440(4) 0.78818(14) 0.0713(14) Uani 1 1 d . .
H121 H 0.1926 0.5547 0.7648 0.086 Uiso 1 1 calc R U
C13 C 0.1415(4) 0.4194(5) 0.8120(2) 0.115(2) Uani 1 1 d . .
H131 H 0.0994 0.4384 0.7873 0.172 Uiso 1 1 calc R U
H132 H 0.1126 0.4240 0.8388 0.172 Uiso 1 1 calc R U
H133 H 0.1591 0.3584 0.8077 0.172 Uiso 1 1 calc R U
C14 C 0.3590(3) 0.5819(2) 0.55283(11) 0.0411(10) Uani 1 1 d . .
C15 C 0.2705(3) 0.5546(3) 0.54275(12) 0.0494(11) Uani 1 1 d . .
H151 H 0.2459 0.5124 0.5607 0.059 Uiso 1 1 calc R U
C16 C 0.2170(3) 0.5882(3) 0.50654(12) 0.0517(11) Uani 1 1 d . .
H161 H 0.1564 0.5693 0.5006 0.062 Uiso 1 1 calc R U
C17 C 0.2508(3) 0.6481(3) 0.47943(12) 0.0439(10) Uani 1 1 d . .
C18 C 0.3382(3) 0.6741(3) 0.48915(13) 0.0566(12) Uani 1 1 d . .
H181 H 0.3633 0.7147 0.4706 0.068 Uiso 1 1 calc R U
C19 C 0.3915(3) 0.6427(3) 0.52569(12) 0.0503(11) Uani 1 1 d . .
H191 H 0.4513 0.6637 0.5319 0.060 Uiso 1 1 calc R U
C20 C 0.1943(3) 0.6839(3) 0.43960(12) 0.0540(11) Uani 1 1 d . .
H201 H 0.1357 0.6532 0.4360 0.065 Uiso 1 1 calc R U
H202 H 0.1827 0.7470 0.4440 0.065 Uiso 1 1 calc R U
C21 C 0.2974(3) 0.7364(3) 0.38886(13) 0.0556(12) Uani 1 1 d . .
C22 C 0.3404(4) 0.6361(3) 0.33136(14) 0.0622(13) Uani 1 1 d . .
C23 C 0.2748(3) 0.5748(3) 0.34457(14) 0.0611(13) Uani 1 1 d . .
C24 C 0.2303(3) 0.5948(3) 0.37773(13) 0.0565(12) Uani 1 1 d . .
H241 H 0.1897 0.5524 0.3867 0.068 Uiso 1 1 calc R U
C25 C 0.2657(4) 0.4878(3) 0.32136(16) 0.0932(19) Uani 1 1 d . .
H251 H 0.2533 0.4978 0.2900 0.140 Uiso 1 1 calc R U
H252 H 0.2161 0.4545 0.3316 0.140 Uiso 1 1 calc R U
H253 H 0.3218 0.4546 0.3274 0.140 Uiso 1 1 calc R U
C26 C 0.5159(3) 0.5794(3) 0.59171(11) 0.0457(10) Uani 1 1 d . .
C27 C 0.5352(3) 0.6630(3) 0.60841(12) 0.0538(11) Uani 1 1 d . .
H271 H 0.4903 0.6942 0.6215 0.065 Uiso 1 1 calc R U
C28 C 0.6184(3) 0.7014(3) 0.60631(13) 0.0560(12) Uani 1 1 d . .
H281 H 0.6295 0.7586 0.6179 0.067 Uiso 1 1 calc R U
C29 C 0.6851(3) 0.6586(3) 0.58784(14) 0.0543(11) Uani 1 1 d . .
C30 C 0.6667(3) 0.5764(3) 0.57072(13) 0.0522(11) Uani 1 1 d . .
H301 H 0.7115 0.5462 0.5571 0.063 Uiso 1 1 calc R U
C31 C 0.5835(3) 0.5371(3) 0.57311(12) 0.0490(11) Uani 1 1 d . .
H311 H 0.5730 0.4797 0.5617 0.059 Uiso 1 1 calc R U
C32 C 0.7769(3) 0.7014(3) 0.58908(18) 0.0771(15) Uani 1 1 d . .
H321 H 0.7688 0.7656 0.5861 0.093 Uiso 1 1 calc R U
H322 H 0.8110 0.6900 0.6177 0.093 Uiso 1 1 calc R U
C33 C 0.8888(3) 0.6027(3) 0.56424(18) 0.0608(12) Uani 1 1 d . .
C34 C 0.9238(3) 0.6100(3) 0.48812(16) 0.0629(13) Uani 1 1 d . .
C35 C 0.8599(4) 0.6791(4) 0.48058(19) 0.0823(16) Uani 1 1 d . .
C36 C 0.8170(3) 0.7056(4) 0.5137(2) 0.0845(17) Uani 1 1 d . .
H361 H 0.7749 0.7520 0.5086 0.101 Uiso 1 1 calc R U
C37 C 0.8422(5) 0.7167(5) 0.4356(2) 0.138(3) Uani 1 1 d . .
H371 H 0.8992 0.7341 0.4253 0.208 Uiso 1 1 calc R U
H372 H 0.8029 0.7680 0.4362 0.208 Uiso 1 1 calc R U
H373 H 0.8128 0.6724 0.4160 0.208 Uiso 1 1 calc R U
C38 C 0.4175(3) 0.4419(2) 0.58685(11) 0.0432(10) Uani 1 1 d . .
C39 C 0.4201(3) 0.4045(3) 0.54579(12) 0.0474(11) Uani 1 1 d . .
H391 H 0.4203 0.4420 0.5213 0.057 Uiso 1 1 calc R U
C40 C 0.4225(3) 0.3155(3) 0.53965(12) 0.0522(11) Uani 1 1 d . .
H401 H 0.4233 0.2929 0.5111 0.063 Uiso 1 1 calc R U
C41 C 0.4238(3) 0.2581(3) 0.57419(12) 0.0499(11) Uani 1 1 d . .
C42 C 0.4179(3) 0.2942(3) 0.61462(13) 0.0594(12) Uani 1 1 d . .
H421 H 0.4157 0.2564 0.6388 0.071 Uiso 1 1 calc R U
C43 C 0.4149(3) 0.3836(3) 0.62095(13) 0.0538(12) Uani 1 1 d . .
H431 H 0.4111 0.4057 0.6493 0.065 Uiso 1 1 calc R U
C44 C 0.4254(4) 0.1592(3) 0.56938(13) 0.0618(13) Uani 1 1 d . .
H441 H 0.4693 0.1345 0.5924 0.074 Uiso 1 1 calc R U
H442 H 0.3654 0.1356 0.5737 0.074 Uiso 1 1 calc R U
C45 C 0.3807(4) 0.1186(3) 0.49378(14) 0.0580(12) Uani 1 1 d . .
C46 C 0.4966(4) 0.0800(3) 0.44670(14) 0.0554(12) Uani 1 1 d . .
C47 C 0.5660(3) 0.0995(3) 0.48188(14) 0.0557(12) Uani 1 1 d . .
C48 C 0.5379(4) 0.1226(2) 0.52023(14) 0.0573(12) Uani 1 1 d . .
H481 H 0.5822 0.1341 0.5439 0.069 Uiso 1 1 calc R U
C49 C 0.6636(4) 0.0934(4) 0.47460(18) 0.0833(16) Uani 1 1 d . .
H491 H 0.6770 0.0336 0.4657 0.125 Uiso 1 1 calc R U
H492 H 0.7012 0.1077 0.5016 0.125 Uiso 1 1 calc R U
H493 H 0.6761 0.1347 0.4518 0.125 Uiso 1 1 calc R U

loop_
_atom_site_aniso_label
_atom_site_aniso_U_11
_atom_site_aniso_U_22
_atom_site_aniso_U_33
_atom_site_aniso_U_23
_atom_site_aniso_U_13
_atom_site_aniso_U_12
O1 0.096(2) 0.0521(19) 0.0381(17) 0.0012(14) 0.0169(16) -0.0050(19)
O2 0.104(3) 0.064(2) 0.055(2) 0.0085(17) -0.0030(18) -0.0208(19)
O3 0.102(2) 0.0479(19) 0.0349(16) 0.0023(15) -0.0008(15) 0.0022(17)
O4 0.128(3) 0.080(2) 0.0397(18) -0.0003(16) 0.025(2) 0.003(2)
O5 0.084(2) 0.085(2) 0.056(2) 0.0040(19) 0.0175(18) 0.0027(19)
O6 0.074(2) 0.090(2) 0.065(2) 0.0243(18) 0.0234(18) 0.0343(19)
O7 0.085(3) 0.068(2) 0.064(2) -0.0136(16) 0.0095(19) 0.027(2)
O8 0.097(2) 0.057(2) 0.0479(19) -0.0130(15) 0.0103(17) 0.0072(17)
N1 0.086(3) 0.054(2) 0.032(2) 0.0014(17) 0.013(2) 0.005(2)
N2 0.077(3) 0.045(2) 0.0344(19) 0.0029(17) 0.0084(17) -0.006(2)
N3 0.071(2) 0.048(2) 0.0336(19) 0.0056(17) 0.0086(17) 0.000(2)
N4 0.087(3) 0.053(2) 0.036(2) 0.0100(18) 0.0098(19) -0.008(2)
N5 0.062(3) 0.066(3) 0.086(3) -0.005(2) 0.026(2) 0.011(2)
N6 0.047(2) 0.058(2) 0.065(2) 0.0093(19) 0.0133(18) 0.0163(18)
N7 0.090(3) 0.037(2) 0.038(2) -0.0039(16) 0.005(2) 0.015(2)
N8 0.077(3) 0.041(2) 0.040(2) -0.0075(16) 0.0023(18) 0.0174(19)
C1 0.069(3) 0.036(2) 0.0216(19) -0.0031(16) 0.0101(18) 0.012(2)
C2 0.066(3) 0.038(2) 0.026(2) -0.0025(17) 0.0125(19) 0.008(2)
C3 0.070(3) 0.041(2) 0.032(2) 0.0030(18) 0.013(2) 0.014(2)
C4 0.074(3) 0.048(3) 0.026(2) -0.0025(18) 0.0087(19) 0.013(2)
C5 0.083(3) 0.046(3) 0.025(2) -0.0045(18) 0.014(2) 0.011(2)
C6 0.085(3) 0.060(3) 0.035(2) 0.000(2) 0.015(2) 0.030(3)
C7 0.075(3) 0.058(3) 0.024(2) -0.0010(19) 0.008(2) 0.017(2)
C8 0.117(4) 0.054(3) 0.028(2) 0.001(2) 0.016(2) 0.024(3)
C9 0.077(3) 0.044(3) 0.029(2) -0.004(2) 0.018(2) 0.009(3)
C10 0.093(4) 0.059(3) 0.037(3) 0.004(2) 0.006(2) -0.006(3)
C11 0.093(4) 0.084(4) 0.050(3) 0.000(3) -0.002(3) -0.009(3)
C12 0.089(4) 0.086(4) 0.039(3) 0.005(3) 0.007(3) 0.004(3)
C13 0.105(5) 0.135(6) 0.098(5) 0.009(4) -0.012(4) -0.033(4)
C14 0.066(3) 0.036(2) 0.0228(19) -0.0052(17) 0.0127(19) 0.010(2)
C15 0.075(3) 0.044(3) 0.031(2) 0.0033(18) 0.013(2) 0.002(2)
C16 0.066(3) 0.053(3) 0.037(2) -0.005(2) 0.009(2) 0.005(2)
C17 0.061(3) 0.038(2) 0.034(2) -0.0010(18) 0.013(2) 0.009(2)
C18 0.077(3) 0.051(3) 0.042(3) 0.015(2) 0.007(2) 0.000(2)
C19 0.067(3) 0.045(3) 0.038(2) 0.009(2) 0.004(2) 0.002(2)
C20 0.062(3) 0.059(3) 0.041(2) 0.007(2) 0.004(2) 0.009(2)
C21 0.078(3) 0.062(3) 0.026(2) 0.005(2) 0.002(2) 0.012(3)
C22 0.098(4) 0.058(3) 0.030(2) -0.002(2) 0.004(3) 0.002(3)
C23 0.092(4) 0.051(3) 0.039(3) -0.002(2) 0.001(2) 0.003(3)
C24 0.078(3) 0.052(3) 0.038(3) 0.000(2) 0.000(2) 0.002(2)
C25 0.156(6) 0.068(4) 0.054(3) -0.018(3) 0.002(3) -0.012(4)
C26 0.072(3) 0.039(2) 0.026(2) -0.0003(18) 0.0083(19) 0.008(2)
C27 0.079(3) 0.047(3) 0.039(2) -0.005(2) 0.017(2) 0.011(3)
C28 0.075(3) 0.042(3) 0.053(3) -0.010(2) 0.019(2) -0.002(3)
C29 0.061(3) 0.051(3) 0.054(3) -0.006(2) 0.020(2) 0.005(2)
C30 0.064(3) 0.048(3) 0.049(3) -0.003(2) 0.020(2) 0.015(2)
C31 0.073(3) 0.042(2) 0.032(2) -0.0072(18) 0.008(2) 0.014(2)
C32 0.075(4) 0.065(3) 0.094(4) -0.019(3) 0.024(3) 0.007(3)
C33 0.047(3) 0.064(3) 0.075(4) -0.006(3) 0.021(3) 0.000(3)
C34 0.048(3) 0.074(3) 0.070(3) 0.019(3) 0.023(2) 0.018(3)
C35 0.074(3) 0.083(4) 0.096(4) 0.030(3) 0.035(3) 0.035(3)
C36 0.067(3) 0.067(4) 0.123(5) 0.030(4) 0.029(3) 0.026(3)
C37 0.143(6) 0.151(7) 0.129(6) 0.092(5) 0.055(5) 0.088(5)
C38 0.066(3) 0.039(2) 0.027(2) 0.0021(18) 0.0146(18) 0.010(2)
C39 0.076(3) 0.040(3) 0.028(2) 0.0008(18) 0.0142(19) 0.007(2)
C40 0.085(3) 0.043(3) 0.029(2) -0.0066(19) 0.010(2) 0.008(2)
C41 0.077(3) 0.037(2) 0.037(2) -0.0004(19) 0.012(2) 0.008(2)
C42 0.099(4) 0.049(3) 0.032(2) 0.004(2) 0.019(2) 0.013(3)
C43 0.094(3) 0.036(3) 0.034(2) -0.0014(19) 0.021(2) 0.011(2)
C44 0.107(4) 0.040(3) 0.039(2) -0.0035(19) 0.008(2) 0.011(3)
C45 0.090(4) 0.036(3) 0.048(3) -0.008(2) 0.007(3) 0.019(3)
C46 0.094(4) 0.027(2) 0.044(3) -0.002(2) 0.006(3) 0.005(2)
C47 0.079(3) 0.033(2) 0.055(3) -0.003(2) 0.007(3) 0.002(2)
C48 0.097(4) 0.026(2) 0.046(3) 0.0012(19) -0.003(3) 0.006(2)
C49 0.093(4) 0.071(4) 0.086(4) -0.012(3) 0.012(3) -0.004(3)

loop_
_atom_type_symbol
_atom_type_description
_atom_type_scat_dispersion_real
_atom_type_scat_dispersion_imag
_atom_type_scat_source
C C 0.0033 0.0016 'International Tables Vol C Tables 4.2.6.8 and 6.1.1.4'
H H 0.0000 0.0000 'International Tables Vol C Tables 4.2.6.8 and 6.1.1.4'
N N 0.0061 0.0033 'International Tables Vol C Tables 4.2.6.8 and 6.1.1.4'
O O 0.0106 0.0060 'International Tables Vol C Tables 4.2.6.8 and 6.1.1.4'

loop_
_geom_angle_atom_site_label_1
_geom_angle_atom_site_label_2
_geom_angle_atom_site_label_3
_geom_angle
C12 N1 C9 121.4(4)
C12 N1 C8 118.3(4)
C9 N1 C8 120.3(4)
C10 N2 C9 127.4(4)
C10 N2 H2 116.3
C9 N2 H2 116.3
C21 N3 C24 120.4(4)
C21 N3 C20 119.4(4)
C24 N3 C20 119.7(4)
C21 N4 C22 127.3(4)
C21 N4 H4 116.3
C22 N4 H4 116.3
C33 N5 C36 120.4(4)
C33 N5 C32 118.9(4)
C36 N5 C32 120.7(4)
C33 N6 C34 127.5(4)
C33 N6 H6 116.2
C34 N6 H6 116.2
C48 N7 C45 121.8(4)
C48 N7 C44 119.9(4)
C45 N7 C44 118.1(4)
C46 N8 C45 128.1(4)
C46 N8 H8 116.0
C45 N8 H8 116.0
C2 C1 C38 112.0(3)
C2 C1 C14 111.4(3)
C38 C1 C14 107.3(3)
C2 C1 C26 107.0(3)
C38 C1 C26 110.9(3)
C14 C1 C26 108.2(3)
C7 C2 C3 117.5(3)
C7 C2 C1 124.1(3)
C3 C2 C1 118.2(3)
C4 C3 C2 121.4(4)
C4 C3 H31 119.3
C2 C3 H31 119.3
C5 C4 C3 120.3(4)
C5 C4 H41 119.9
C3 C4 H41 119.9
C4 C5 C6 119.3(3)
C4 C5 C8 121.7(4)
C6 C5 C8 119.1(4)
C5 C6 C7 120.0(4)
C5 C6 H61 120.0
C7 C6 H61 120.0
C2 C7 C6 121.5(4)
C2 C7 H71 119.2
C6 C7 H71 119.2
N1 C8 C5 112.4(3)
N1 C8 H81 109.1
C5 C8 H81 109.1
N1 C8 H82 109.1
C5 C8 H82 109.1
H81 C8 H82 107.9
O1 C9 N2 122.9(4)
O1 C9 N1 122.7(4)
N2 C9 N1 114.4(4)
O2 C10 N2 121.0(4)
O2 C10 C11 123.2(5)
N2 C10 C11 115.8(4)
C12 C11 C10 117.3(5)
C12 C11 C13 124.3(5)
C10 C11 C13 118.4(5)
C11 C12 N1 123.5(5)
C11 C12 H121 118.2
N1 C12 H121 118.2
C11 C13 H131 109.5
C11 C13 H132 109.5
H131 C13 H132 109.5
C11 C13 H133 109.5
H131 C13 H133 109.5
H132 C13 H133 109.5
C19 C14 C15 117.1(4)
C19 C14 C1 121.8(4)
C15 C14 C1 121.0(3)
C14 C15 C16 121.1(4)
C14 C15 H151 119.5
C16 C15 H151 119.5
C17 C16 C15 121.1(4)
C17 C16 H161 119.4
C15 C16 H161 119.4
C18 C17 C16 117.7(4)
C18 C17 C20 120.5(4)
C16 C17 C20 121.8(4)
C17 C18 C19 121.7(4)
C17 C18 H181 119.1
C19 C18 H181 119.1
C14 C19 C18 121.3(4)
C14 C19 H191 119.4
C18 C19 H191 119.4
N3 C20 C17 111.9(3)
N3 C20 H201 109.2
C17 C20 H201 109.2
N3 C20 H202 109.2
C17 C20 H202 109.2
H201 C20 H202 107.9
O3 C21 N3 124.2(4)
O3 C21 N4 121.0(4)
N3 C21 N4 114.8(4)
O4 C22 N4 119.4(5)
O4 C22 C23 126.7(4)
N4 C22 C23 113.8(4)
C24 C23 C22 119.1(4)
C24 C23 C25 123.2(5)
C22 C23 C25 117.5(4)
C23 C24 N3 124.5(4)
C23 C24 H241 117.7
N3 C24 H241 117.7
C23 C25 H251 109.5
C23 C25 H252 109.5
H251 C25 H252 109.5
C23 C25 H253 109.5
H251 C25 H253 109.5
H252 C25 H253 109.5
C31 C26 C27 116.9(4)
C31 C26 C1 124.3(4)
C27 C26 C1 118.7(4)
C28 C27 C26 121.4(4)
C28 C27 H271 119.3
C26 C27 H271 119.3
C29 C28 C27 121.2(4)
C29 C28 H281 119.4
C27 C28 H281 119.4
C28 C29 C30 118.2(4)
C28 C29 C32 118.9(4)
C30 C29 C32 122.9(4)
C29 C30 C31 120.9(4)
C29 C30 H301 119.5
C31 C30 H301 119.5
C26 C31 C30 121.5(4)
C26 C31 H311 119.3
C30 C31 H311 119.3
N5 C32 C29 113.5(4)
N5 C32 H321 108.9
C29 C32 H321 108.9
N5 C32 H322 108.9
C29 C32 H322 108.9
H321 C32 H322 107.7
O5 C33 N5 123.6(4)
O5 C33 N6 121.9(4)
N5 C33 N6 114.5(5)
O6 C34 N6 119.8(4)
O6 C34 C35 125.1(5)
N6 C34 C35 115.0(4)
C36 C35 C34 118.0(5)
C36 C35 C37 123.2(5)
C34 C35 C37 118.8(5)
C35 C36 N5 124.6(5)
C35 C36 H361 117.7
N5 C36 H361 117.7
C35 C37 H371 109.5
C35 C37 H372 109.5
H371 C37 H372 109.5
C35 C37 H373 109.5
H371 C37 H373 109.5
H372 C37 H373 109.5
C43 C38 C39 116.0(3)
C43 C38 C1 123.9(3)
C39 C38 C1 120.1(3)
C40 C39 C38 122.2(4)
C40 C39 H391 118.9
C38 C39 H391 118.9
C39 C40 C41 121.2(4)
C39 C40 H401 119.4
C41 C40 H401 119.4
C42 C41 C40 116.9(4)
C42 C41 C44 119.3(4)
C40 C41 C44 123.6(3)
C43 C42 C41 122.0(4)
C43 C42 H421 119.0
C41 C42 H421 119.0
C42 C43 C38 121.5(4)
C42 C43 H431 119.2
C38 C43 H431 119.2
N7 C44 C41 113.3(3)
N7 C44 H441 108.9
C41 C44 H441 108.9
N7 C44 H442 108.9
C41 C44 H442 108.9
H441 C44 H442 107.7
O7 C45 N8 123.7(4)
O7 C45 N7 122.9(4)
N8 C45 N7 113.4(5)
O8 C46 N8 120.4(4)
O8 C46 C47 123.7(5)
N8 C46 C47 115.9(4)
C48 C47 C46 116.6(5)
C48 C47 C49 123.3(4)
C46 C47 C49 120.1(4)
C47 C48 N7 123.9(4)
C47 C48 H481 118.1
N7 C48 H481 118.1
C47 C49 H491 109.5
C47 C49 H492 109.5
H491 C49 H492 109.5
C47 C49 H493 109.5
H491 C49 H493 109.5
H492 C49 H493 109.5

loop_
_geom_bond_atom_site_label_1
_geom_bond_atom_site_label_2
_geom_bond_distance
O1 C9 1.220(5)
O2 C10 1.239(5)
O3 C21 1.231(5)
O4 C22 1.224(5)
O5 C33 1.220(5)
O6 C34 1.226(5)
O7 C45 1.217(5)
O8 C46 1.240(5)
N1 C12 1.353(6)
N1 C9 1.385(6)
N1 C8 1.480(5)
N2 C10 1.346(6)
N2 C9 1.360(5)
N2 H2 0.8800
N3 C21 1.378(6)
N3 C24 1.378(5)
N3 C20 1.464(5)
N4 C21 1.383(5)
N4 C22 1.391(6)
N4 H4 0.8800
N5 C33 1.368(6)
N5 C36 1.383(6)
N5 C32 1.464(6)
N6 C33 1.372(6)
N6 C34 1.386(6)
N6 H6 0.8800
N7 C48 1.369(6)
N7 C45 1.384(6)
N7 C44 1.467(5)
N8 C46 1.360(6)
N8 C45 1.374(5)
N8 H8 0.8800
C1 C2 1.547(5)
C1 C38 1.548(5)
C1 C14 1.552(5)
C1 C26 1.556(6)
C2 C7 1.370(5)
C2 C3 1.403(5)
C3 C4 1.382(5)
C3 H31 0.9500
C4 C5 1.376(6)
C4 H41 0.9500
C5 C6 1.383(6)
C5 C8 1.521(5)
C6 C7 1.400(5)
C6 H61 0.9500
C7 H71 0.9500
C8 H81 0.9900
C8 H82 0.9900
C10 C11 1.452(7)
C11 C12 1.340(7)
C11 C13 1.533(8)
C12 H121 0.9500
C13 H131 0.9800
C13 H132 0.9800
C13 H133 0.9800
C14 C19 1.376(5)
C14 C15 1.391(6)
C15 C16 1.402(6)
C15 H151 0.9500
C16 C17 1.375(6)
C16 H161 0.9500
C17 C18 1.367(6)
C17 C20 1.519(5)
C18 C19 1.397(6)
C18 H181 0.9500
C19 H191 0.9500
C20 H201 0.9900
C20 H202 0.9900
C22 C23 1.448(7)
C23 C24 1.320(6)
C23 C25 1.508(6)
C24 H241 0.9500
C25 H251 0.9800
C25 H252 0.9800
C25 H253 0.9800
C26 C31 1.379(5)
C26 C27 1.395(6)
C27 C28 1.385(6)
C27 H271 0.9500
C28 C29 1.369(6)
C28 H281 0.9500
C29 C30 1.377(6)
C29 C32 1.517(6)
C30 C31 1.392(6)
C30 H301 0.9500
C31 H311 0.9500
C32 H321 0.9900
C32 H322 0.9900
C34 C35 1.424(7)
C35 C36 1.332(7)
C35 C37 1.504(7)
C36 H361 0.9500
C37 H371 0.9800
C37 H372 0.9800
C37 H373 0.9800
C38 C43 1.385(5)
C38 C39 1.399(5)
C39 C40 1.372(6)
C39 H391 0.9500
C40 C41 1.382(5)
C40 H401 0.9500
C41 C42 1.381(5)
C41 C44 1.516(6)
C42 C43 1.378(6)
C42 H421 0.9500
C43 H431 0.9500
C44 H441 0.9900
C44 H442 0.9900
C46 C47 1.452(6)
C47 C48 1.350(6)
C47 C49 1.504(7)
C48 H481 0.9500
C49 H491 0.9800
C49 H492 0.9800
C49 H493 0.9800

loop_
_geom_hbond_atom_site_label_D
_geom_hbond_atom_site_label_H
_geom_hbond_atom_site_label_A
_geom_hbond_distance_DH
_geom_hbond_distance_HA
_geom_hbond_distance_DA
_geom_hbond_angle_DHA
_geom_hbond_site_symmetry_A
N2 H2 O8 0.88 1.99 2.853(5) 168.3 4_566
N4 H4 O1 0.88 2.11 2.973(5) 165.1 4_575
N6 H6 O6 0.88 1.95 2.795(5) 161.8 3_766
N8 H8 O2 0.88 1.96 2.818(5) 165.8 4_565
C24 H241 O5 0.95 2.33 3.267(6) 170.5 3_666
C36 H361 O7 0.95 2.14 3.082(6) 170.4 3_666
C48 H481 O3 0.95 2.30 3.228(6) 167.0 3_666

loop_
_geom_torsion_atom_site_label_1
_geom_torsion_atom_site_label_2
_geom_torsion_atom_site_label_3
_geom_torsion_atom_site_label_4
_geom_torsion
C38 C1 C2 C7 -115.2(4)
C14 C1 C2 C7 5.0(6)
C26 C1 C2 C7 123.1(4)
C38 C1 C2 C3 70.1(5)
C14 C1 C2 C3 -169.7(4)
C26 C1 C2 C3 -51.6(4)
C7 C2 C3 C4 0.9(6)
C1 C2 C3 C4 175.9(4)
C2 C3 C4 C5 -0.9(6)
C3 C4 C5 C6 1.1(6)
C3 C4 C5 C8 -177.5(4)
C4 C5 C6 C7 -1.2(7)
C8 C5 C6 C7 177.4(4)
C3 C2 C7 C6 -1.0(6)
C1 C2 C7 C6 -175.7(4)
C5 C6 C7 C2 1.2(7)
C12 N1 C8 C5 -75.7(5)
C9 N1 C8 C5 101.8(5)
C4 C5 C8 N1 -57.1(6)
C6 C5 C8 N1 124.4(5)
C10 N2 C9 O1 175.3(4)
C10 N2 C9 N1 -4.9(6)
C12 N1 C9 O1 -178.8(4)
C8 N1 C9 O1 3.8(6)
C12 N1 C9 N2 1.5(5)
C8 N1 C9 N2 -176.0(3)
C9 N2 C10 O2 -174.0(4)
C9 N2 C10 C11 4.9(6)
O2 C10 C11 C12 177.5(5)
N2 C10 C11 C12 -1.4(7)
O2 C10 C11 C13 -2.6(8)
N2 C10 C11 C13 178.5(5)
C10 C11 C12 N1 -1.6(8)
C13 C11 C12 N1 178.5(5)
C9 N1 C12 C11 1.6(7)
C8 N1 C12 C11 179.1(5)
C2 C1 C14 C19 113.5(4)
C38 C1 C14 C19 -123.6(4)
C26 C1 C14 C19 -3.9(5)
C2 C1 C14 C15 -68.5(4)
C38 C1 C14 C15 54.4(4)
C26 C1 C14 C15 174.1(3)
C19 C14 C15 C16 -0.3(5)
C1 C14 C15 C16 -178.4(3)
C14 C15 C16 C17 1.1(6)
C15 C16 C17 C18 -0.4(6)
C15 C16 C17 C20 178.8(4)
C16 C17 C18 C19 -1.2(6)
C20 C17 C18 C19 179.6(4)
C15 C14 C19 C18 -1.2(6)
C1 C14 C19 C18 176.9(4)
C17 C18 C19 C14 2.0(6)
C21 N3 C20 C17 -87.4(5)
C24 N3 C20 C17 84.8(5)
C18 C17 C20 N3 52.8(5)
C16 C17 C20 N3 -126.4(4)
C24 N3 C21 O3 178.8(4)
C20 N3 C21 O3 -9.1(6)
C24 N3 C21 N4 -1.2(5)
C20 N3 C21 N4 170.9(3)
C22 N4 C21 O3 -179.2(4)
C22 N4 C21 N3 0.7(6)
C21 N4 C22 O4 -179.1(4)
C21 N4 C22 C23 1.4(6)
O4 C22 C23 C24 177.4(5)
N4 C22 C23 C24 -3.2(6)
O4 C22 C23 C25 1.7(7)
N4 C22 C23 C25 -178.9(4)
C22 C23 C24 N3 3.0(7)
C25 C23 C24 N3 178.5(4)
C21 N3 C24 C23 -0.6(6)
C20 N3 C24 C23 -172.7(4)
C2 C1 C26 C31 145.3(4)
C38 C1 C26 C31 22.9(5)
C14 C1 C26 C31 -94.5(4)
C2 C1 C26 C27 -39.2(4)
C38 C1 C26 C27 -161.6(3)
C14 C1 C26 C27 81.0(4)
C31 C26 C27 C28 0.1(6)
C1 C26 C27 C28 -175.8(4)
C26 C27 C28 C29 -0.2(6)
C27 C28 C29 C30 1.0(6)
C27 C28 C29 C32 -176.0(4)
C28 C29 C30 C31 -1.6(6)
C32 C29 C30 C31 175.3(4)
C27 C26 C31 C30 -0.7(6)
C1 C26 C31 C30 174.9(4)
C29 C30 C31 C26 1.5(6)
C33 N5 C32 C29 -93.9(5)
C36 N5 C32 C29 83.5(6)
C28 C29 C32 N5 -156.9(4)
C30 C29 C32 N5 26.3(7)
C36 N5 C33 O5 -177.1(5)
C32 N5 C33 O5 0.3(7)
C36 N5 C33 N6 1.9(6)
C32 N5 C33 N6 179.4(4)
C34 N6 C33 O5 176.2(5)
C34 N6 C33 N5 -2.8(7)
C33 N6 C34 O6 -177.3(4)
C33 N6 C34 C35 1.9(7)
O6 C34 C35 C36 179.1(5)
N6 C34 C35 C36 -0.1(8)
O6 C34 C35 C37 0.9(9)
N6 C34 C35 C37 -178.3(6)
C34 C35 C36 N5 -0.6(9)
C37 C35 C36 N5 177.6(6)
C33 N5 C36 C35 -0.4(8)
C32 N5 C36 C35 -177.8(5)
C2 C1 C38 C43 -18.8(6)
C14 C1 C38 C43 -141.4(4)
C26 C1 C38 C43 100.7(4)
C2 C1 C38 C39 162.1(4)
C14 C1 C38 C39 39.5(5)
C26 C1 C38 C39 -78.5(4)
C43 C38 C39 C40 -1.7(6)
C1 C38 C39 C40 177.5(4)
C38 C39 C40 C41 -1.0(7)
C39 C40 C41 C42 3.3(7)
C39 C40 C41 C44 179.3(4)
C40 C41 C42 C43 -2.9(7)
C44 C41 C42 C43 -179.1(4)
C41 C42 C43 C38 0.2(7)
C39 C38 C43 C42 2.1(7)
C1 C38 C43 C42 -177.1(4)
C48 N7 C44 C41 84.9(5)
C45 N7 C44 C41 -89.7(5)
C42 C41 C44 N7 -168.8(4)
C40 C41 C44 N7 15.3(7)
C46 N8 C45 O7 -179.3(4)
C46 N8 C45 N7 1.1(6)
C48 N7 C45 O7 -176.3(4)
C44 N7 C45 O7 -1.8(6)
C48 N7 C45 N8 3.4(6)
C44 N7 C45 N8 177.9(3)
C45 N8 C46 O8 174.8(4)
C45 N8 C46 C47 -5.5(6)
O8 C46 C47 C48 -174.8(4)
N8 C46 C47 C48 5.4(5)
O8 C46 C47 C49 5.0(6)
N8 C46 C47 C49 -174.7(4)
C46 C47 C48 N7 -1.6(6)
C49 C47 C48 N7 178.5(4)
C45 N7 C48 C47 -3.1(6)
C44 N7 C48 C47 -177.5(4)
